data_2235151
loop_
_publ_author_name
'Al-Dies, Al-Anood M.'
'Amr, Abdel-Galil E.'
'El-Agrody, Ahmed M.'
'Chia, Tze Shyang'
'Fun, Hoong-Kun'

_publ_section_title
;
 2-Amino-4-(4-fluorophenyl)-6-methoxy-4<i>H</i>-benzo[<i>h</i>]chromene-3-carbonitrile
;
_journal_coeditor_code LH5476
_journal_issue 6
_journal_name_full 'Acta Crystallographica Section E'
_journal_page_first o1934
_journal_page_last o1935
_journal_paper_doi 10.1107/S1600536812023021
_journal_volume 68
_journal_year 2012
_chemical_formula_iupac 'C21 H15 F N2 O2'
_chemical_formula_moiety 'C21 H15 F N2 O2'
_chemical_formula_sum 'C21 H15 F N2 O2'
_chemical_formula_weight 346.35
_chemical_name_systematic
;
2-Amino-4-(4-fluorophenyl)-6-methoxy-4<i>H</i>-benzo[<i>h</i>]chromene-
3-carbonitrile
;
_space_group_IT_number 14
_symmetry_cell_setting monoclinic
_symmetry_space_group_name_Hall '-P 2ybc'
_symmetry_space_group_name_H-M 'P 1 21/c 1'
_atom_sites_solution_hydrogens geom
_atom_sites_solution_primary direct
_atom_sites_solution_secondary difmap
_audit_creation_method SHELXL-97
_cell_angle_alpha 90.00
_cell_angle_beta 113.581(2)
_cell_angle_gamma 90.00
_cell_formula_units_Z 4
_cell_length_a 12.6336(4)
_cell_length_b 11.9333(3)
_cell_length_c 12.0471(4)
_cell_measurement_reflns_used 3014
_cell_measurement_temperature 296(2)
_cell_measurement_theta_max 71.51
_cell_measurement_theta_min 3.82
_cell_volume 1664.56(9)
_computing_cell_refinement 'SAINT (Bruker, 2009)'
_computing_data_collection 'APEX2 (Bruker, 2009)'
_computing_data_reduction 'SAINT (Bruker, 2009)'
_computing_molecular_graphics 'SHELXTL (Sheldrick, 2008)'
_computing_publication_material
;
SHELXTL (Sheldrick, 2008) and PLATON (Spek, 2009)
;
_computing_structure_refinement 'SHELXTL (Sheldrick, 2008)'
_computing_structure_solution 'SHELXTL (Sheldrick, 2008)'
_diffrn_ambient_temperature 296(2)
_diffrn_measured_fraction_theta_full 0.978
_diffrn_measured_fraction_theta_max 0.978
_diffrn_measurement_device_type
;
Bruker SMART APEXII CCD area-detector
;
_diffrn_measurement_method '\f and \w scans'
_diffrn_radiation_monochromator graphite
_diffrn_radiation_source 'fine-focus sealed tube'
_diffrn_radiation_type CuK\a
_diffrn_radiation_wavelength 1.54178
_diffrn_reflns_av_R_equivalents 0.0345
_diffrn_reflns_av_sigmaI/netI 0.0380
_diffrn_reflns_limit_h_max 15
_diffrn_reflns_limit_h_min -15
_diffrn_reflns_limit_k_max 14
_diffrn_reflns_limit_k_min -12
_diffrn_reflns_limit_l_max 14
_diffrn_reflns_limit_l_min -12
_diffrn_reflns_number 11390
_diffrn_reflns_theta_full 71.89
_diffrn_reflns_theta_max 71.89
_diffrn_reflns_theta_min 3.82
_diffrn_standards_number 0
_exptl_absorpt_coefficient_mu 0.805
_exptl_absorpt_correction_T_max 0.9533
_exptl_absorpt_correction_T_min 0.5370
_exptl_absorpt_correction_type multi-scan
_exptl_absorpt_process_details '(<i>SADABS</i>; Bruker, 2009)'
_exptl_crystal_colour yellow
_exptl_crystal_density_diffrn 1.382
_exptl_crystal_density_method 'not measured'
_exptl_crystal_description plate
_exptl_crystal_F_000 720
_exptl_crystal_size_max 0.88
_exptl_crystal_size_mid 0.68
_exptl_crystal_size_min 0.06
_refine_diff_density_max 0.218
_refine_diff_density_min -0.210
_refine_ls_extinction_coef 0.0030(5)
_refine_ls_extinction_expression Fc^*^=kFc[1+0.001xFc^2^\l^3^/sin(2\q)]^-1/4^
_refine_ls_extinction_method 'SHELXTL (Sheldrick, 2008)'
_refine_ls_goodness_of_fit_ref 1.050
_refine_ls_hydrogen_treatment mixed
_refine_ls_matrix_type full
_refine_ls_number_parameters 245
_refine_ls_number_reflns 3199
_refine_ls_number_restraints 0
_refine_ls_restrained_S_all 1.050
_refine_ls_R_factor_all 0.0521
_refine_ls_R_factor_gt 0.0470
_refine_ls_shift/su_max 0.000
_refine_ls_shift/su_mean 0.000
_refine_ls_structure_factor_coef Fsqd
_refine_ls_weighting_details 'calc w=1/[\s^2^(Fo^2^)+(0.0702P)^2^+0.3162P] where P=(Fo^2^+2Fc^2^)/3'
_refine_ls_weighting_scheme calc
_refine_ls_wR_factor_gt 0.1273
_refine_ls_wR_factor_ref 0.1317
_reflns_number_gt 2770
_reflns_number_total 3199
_reflns_threshold_expression I>2\s(I)
_cod_data_source_file lh5476.cif
_cod_data_source_block I
_cod_original_sg_symbol_H-M 'P 21/c'
_cod_database_code 2235151
_cod_database_fobs_code 2235151

loop_
_symmetry_equiv_pos_as_xyz
'x, y, z'
'-x, y+1/2, -z+1/2'
'-x, -y, -z'
'x, -y-1/2, z-1/2'

loop_
_atom_site_type_symbol
_atom_site_label
_atom_site_fract_x
_atom_site_fract_y
_atom_site_fract_z
_atom_site_U_iso_or_equiv
_atom_site_adp_type
_atom_site_calc_flag
_atom_site_refinement_flags
_atom_site_occupancy
_atom_site_symmetry_multiplicity
F F1 1.08340(11) 0.92571(13) 0.19221(15) 0.0946(5) Uani d . 1 1
O O1 0.59888(10) 0.46944(9) 0.14761(10) 0.0507(3) Uani d . 1 1
O O2 0.85128(13) 0.37355(11) -0.12356(13) 0.0677(4) Uani d . 1 1
N N1 0.52279(14) 0.57508(14) 0.24812(14) 0.0569(4) Uani d . 1 1
N N2 0.58458(15) 0.85793(13) 0.21110(16) 0.0666(4) Uani d . 1 1
C C1 0.58225(13) 0.57477(13) 0.17674(13) 0.0442(3) Uani d . 1 1
C C2 0.62297(13) 0.66625(13) 0.13969(13) 0.0439(3) Uani d . 1 1
C C3 0.68193(12) 0.66037(12) 0.05215(13) 0.0416(3) Uani d . 1 1
H H3A 0.6274 0.6888 -0.0262 0.050 Uiso calc R 1 1
C C4 0.70666(12) 0.53883(12) 0.03481(12) 0.0412(3) Uani d . 1 1
C C5 0.66493(12) 0.45325(12) 0.07952(13) 0.0422(3) Uani d . 1 1
C C6 0.68132(12) 0.33927(13) 0.05802(13) 0.0437(3) Uani d . 1 1
C C7 0.63629(15) 0.24988(14) 0.10278(16) 0.0541(4) Uani d . 1 1
H H7A 0.5972 0.2650 0.1522 0.065 Uiso calc R 1 1
C C8 0.64953(19) 0.14210(15) 0.07431(19) 0.0656(5) Uani d . 1 1
H H8A 0.6191 0.0841 0.1040 0.079 Uiso calc R 1 1
C C9 0.70845(18) 0.11761(15) 0.00090(19) 0.0683(5) Uani d . 1 1
H H9A 0.7161 0.0435 -0.0187 0.082 Uiso calc R 1 1
C C10 0.75491(17) 0.20137(15) -0.04230(17) 0.0592(4) Uani d . 1 1
H H10A 0.7947 0.1839 -0.0904 0.071 Uiso calc R 1 1
C C11 0.74309(13) 0.31434(13) -0.01470(14) 0.0466(4) Uani d . 1 1
C C12 0.78985(14) 0.40492(14) -0.05799(14) 0.0490(4) Uani d . 1 1
C C13 0.77181(13) 0.51312(13) -0.03431(14) 0.0469(4) Uani d . 1 1
H H13A 0.8026 0.5710 -0.0638 0.056 Uiso calc R 1 1
C C14 0.79036(13) 0.73268(12) 0.09176(13) 0.0433(3) Uani d . 1 1
C C15 0.80585(16) 0.80610(15) 0.01145(16) 0.0573(4) Uani d . 1 1
H H15A 0.7487 0.8125 -0.0664 0.069 Uiso calc R 1 1
C C16 0.90543(18) 0.87111(17) 0.04453(19) 0.0682(5) Uani d . 1 1
H H16A 0.9157 0.9203 -0.0102 0.082 Uiso calc R 1 1
C C17 0.98691(16) 0.86051(16) 0.15903(19) 0.0629(5) Uani d . 1 1
C C18 0.97531(16) 0.78960(18) 0.24158(19) 0.0675(5) Uani d . 1 1
H H18A 1.0327 0.7844 0.3194 0.081 Uiso calc R 1 1
C C19 0.87556(15) 0.72490(15) 0.20702(16) 0.0567(4) Uani d . 1 1
H H19A 0.8663 0.6758 0.2624 0.068 Uiso calc R 1 1
C C20 0.8921(2) 0.46109(19) -0.1767(2) 0.0726(6) Uani d . 1 1
H H20A 0.9294 0.4291 -0.2248 0.109 Uiso calc R 1 1
H H20B 0.9463 0.5066 -0.1139 0.109 Uiso calc R 1 1
H H20C 0.8282 0.5064 -0.2271 0.109 Uiso calc R 1 1
C C21 0.60126(14) 0.77220(13) 0.17819(14) 0.0479(4) Uani d . 1 1
H H2N1 0.4932(18) 0.510(2) 0.2566(19) 0.065(6) Uiso d . 1 1
H H1N1 0.4912(19) 0.642(2) 0.251(2) 0.073(6) Uiso d . 1 1

loop_
_atom_site_aniso_label
_atom_site_aniso_U_11
_atom_site_aniso_U_22
_atom_site_aniso_U_33
_atom_site_aniso_U_12
_atom_site_aniso_U_13
_atom_site_aniso_U_23
F1 0.0660(7) 0.0911(9) 0.1290(11) -0.0335(7) 0.0416(7) -0.0317(8)
O1 0.0622(7) 0.0378(6) 0.0650(7) -0.0010(5) 0.0391(5) -0.0020(5)
O2 0.0845(9) 0.0567(8) 0.0838(9) 0.0070(6) 0.0566(7) -0.0061(6)
N1 0.0703(9) 0.0447(8) 0.0724(9) -0.0022(7) 0.0461(8) -0.0035(7)
N2 0.0771(10) 0.0491(9) 0.0787(10) 0.0032(7) 0.0364(8) -0.0149(7)
C1 0.0464(7) 0.0404(8) 0.0472(8) 0.0021(6) 0.0202(6) -0.0029(6)
C2 0.0450(7) 0.0399(8) 0.0486(8) 0.0018(6) 0.0206(6) -0.0025(6)
C3 0.0441(7) 0.0378(7) 0.0420(7) 0.0014(6) 0.0162(6) 0.0007(6)
C4 0.0429(7) 0.0383(7) 0.0411(7) 0.0010(5) 0.0155(6) -0.0019(6)
C5 0.0444(7) 0.0390(7) 0.0440(7) 0.0017(6) 0.0185(6) -0.0025(6)
C6 0.0433(7) 0.0392(8) 0.0443(7) 0.0030(6) 0.0131(6) -0.0014(6)
C7 0.0605(9) 0.0427(8) 0.0615(9) 0.0019(7) 0.0269(8) 0.0031(7)
C8 0.0794(12) 0.0396(9) 0.0821(12) 0.0006(8) 0.0366(10) 0.0040(8)
C9 0.0804(13) 0.0379(9) 0.0857(13) 0.0083(8) 0.0322(10) -0.0052(9)
C10 0.0653(10) 0.0477(9) 0.0664(10) 0.0085(8) 0.0283(8) -0.0084(8)
C11 0.0460(8) 0.0428(8) 0.0471(8) 0.0058(6) 0.0146(6) -0.0042(6)
C12 0.0494(8) 0.0503(9) 0.0499(8) 0.0046(7) 0.0227(6) -0.0053(7)
C13 0.0506(8) 0.0447(8) 0.0488(8) -0.0014(6) 0.0234(6) -0.0021(6)
C14 0.0455(7) 0.0367(7) 0.0509(8) 0.0004(6) 0.0227(6) -0.0051(6)
C15 0.0639(10) 0.0539(10) 0.0538(9) -0.0093(8) 0.0232(8) 0.0002(7)
C16 0.0781(13) 0.0595(11) 0.0786(12) -0.0178(9) 0.0434(11) -0.0029(9)
C17 0.0534(9) 0.0539(10) 0.0883(13) -0.0127(8) 0.0357(9) -0.0207(9)
C18 0.0507(10) 0.0709(12) 0.0684(11) -0.0004(8) 0.0107(8) -0.0124(9)
C19 0.0566(9) 0.0543(10) 0.0550(9) -0.0006(7) 0.0180(7) 0.0028(7)
C20 0.0858(14) 0.0711(13) 0.0848(13) -0.0002(10) 0.0591(12) -0.0052(10)
C21 0.0510(8) 0.0442(9) 0.0516(8) -0.0004(6) 0.0237(7) -0.0039(7)

loop_
_atom_type_symbol
_atom_type_description
_atom_type_scat_dispersion_real
_atom_type_scat_dispersion_imag
_atom_type_scat_source
C C 0.0181 0.0091 'International Tables Vol C Tables 4.2.6.8 and 6.1.1.4'
H H 0.0000 0.0000 'International Tables Vol C Tables 4.2.6.8 and 6.1.1.4'
N N 0.0311 0.0180 'International Tables Vol C Tables 4.2.6.8 and 6.1.1.4'
O O 0.0492 0.0322 'International Tables Vol C Tables 4.2.6.8 and 6.1.1.4'
F F 0.0727 0.0534 'International Tables Vol C Tables 4.2.6.8 and 6.1.1.4'

loop_
_geom_angle_atom_site_label_1
_geom_angle_atom_site_label_2
_geom_angle_atom_site_label_3
_geom_angle
C1 O1 C5 118.35(12)
C12 O2 C20 116.83(14)
C1 N1 H2N1 115.9(14)
C1 N1 H1N1 113.3(15)
H2N1 N1 H1N1 124.2(19)
O1 C1 N1 110.73(14)
O1 C1 C2 123.18(13)
N1 C1 C2 126.07(15)
C1 C2 C21 117.63(13)
C1 C2 C3 123.24(13)
C21 C2 C3 118.96(13)
C4 C3 C2 109.01(12)
C4 C3 C14 112.07(12)
C2 C3 C14 112.70(12)
C4 C3 H3A 107.6
C2 C3 H3A 107.6
C14 C3 H3A 107.6
C5 C4 C13 118.64(14)
C5 C4 C3 122.12(13)
C13 C4 C3 119.19(13)
C4 C5 O1 123.18(13)
C4 C5 C6 122.86(14)
O1 C5 C6 113.93(13)
C7 C6 C5 123.01(14)
C7 C6 C11 118.83(14)
C5 C6 C11 118.13(14)
C8 C7 C6 120.61(17)
C8 C7 H7A 119.7
C6 C7 H7A 119.7
C7 C8 C9 120.59(18)
C7 C8 H8A 119.7
C9 C8 H8A 119.7
C10 C9 C8 120.56(16)
C10 C9 H9A 119.7
C8 C9 H9A 119.7
C9 C10 C11 120.55(17)
C9 C10 H10A 119.7
C11 C10 H10A 119.7
C10 C11 C6 118.83(15)
C10 C11 C12 122.65(15)
C6 C11 C12 118.51(14)
C13 C12 O2 124.33(15)
C13 C12 C11 120.91(14)
O2 C12 C11 114.76(14)
C12 C13 C4 120.87(15)
C12 C13 H13A 119.6
C4 C13 H13A 119.6
C15 C14 C19 118.55(15)
C15 C14 C3 120.19(14)
C19 C14 C3 121.25(14)
C14 C15 C16 121.29(17)
C14 C15 H15A 119.4
C16 C15 H15A 119.4
C17 C16 C15 118.01(18)
C17 C16 H16A 121.0
C15 C16 H16A 121.0
C16 C17 C18 122.84(17)
C16 C17 F1 118.04(19)
C18 C17 F1 119.11(19)
C17 C18 C19 118.47(17)
C17 C18 H18A 120.8
C19 C18 H18A 120.8
C14 C19 C18 120.84(17)
C14 C19 H19A 119.6
C18 C19 H19A 119.6
O2 C20 H20A 109.5
O2 C20 H20B 109.5
H20A C20 H20B 109.5
O2 C20 H20C 109.5
H20A C20 H20C 109.5
H20B C20 H20C 109.5
N2 C21 C2 179.06(19)

loop_
_geom_bond_atom_site_label_1
_geom_bond_atom_site_label_2
_geom_bond_distance
F1 C17 1.364(2)
O1 C1 1.3440(18)
O1 C5 1.3979(18)
O2 C12 1.3627(19)
O2 C20 1.425(2)
N1 C1 1.349(2)
N1 H2N1 0.89(2)
N1 H1N1 0.90(2)
N2 C21 1.147(2)
C1 C2 1.356(2)
C2 C21 1.411(2)
C2 C3 1.517(2)
C3 C4 1.516(2)
C3 C14 1.525(2)
C3 H3A 0.9800
C4 C5 1.356(2)
C4 C13 1.419(2)
C5 C6 1.415(2)
C6 C7 1.413(2)
C6 C11 1.418(2)
C7 C8 1.359(3)
C7 H7A 0.9300
C8 C9 1.396(3)
C8 H8A 0.9300
C9 C10 1.364(3)
C9 H9A 0.9300
C10 C11 1.411(2)
C10 H10A 0.9300
C11 C12 1.427(2)
C12 C13 1.361(2)
C13 H13A 0.9300
C14 C15 1.376(2)
C14 C19 1.378(2)
C15 C16 1.394(3)
C15 H15A 0.9300
C16 C17 1.357(3)
C16 H16A 0.9300
C17 C18 1.358(3)
C18 C19 1.392(3)
C18 H18A 0.9300
C19 H19A 0.9300
C20 H20A 0.9600
C20 H20B 0.9600
C20 H20C 0.9600

loop_
_geom_hbond_atom_site_label_D
_geom_hbond_atom_site_label_H
_geom_hbond_atom_site_label_A
_geom_hbond_site_symmetry_A
_geom_hbond_distance_DH
_geom_hbond_distance_HA
_geom_hbond_distance_DA
_geom_hbond_angle_DHA
_geom_hbond_publ_flag
N1 H2N1 N2 2_645 0.89(2) 2.17(2) 3.054(2) 175(2) yes

loop_
_geom_torsion_atom_site_label_1
_geom_torsion_atom_site_label_2
_geom_torsion_atom_site_label_3
_geom_torsion_atom_site_label_4
_geom_torsion
C5 O1 C1 N1 -176.40(13)
C5 O1 C1 C2 2.4(2)
O1 C1 C2 C21 -178.96(14)
N1 C1 C2 C21 -0.3(2)
O1 C1 C2 C3 5.8(2)
N1 C1 C2 C3 -175.55(15)
C1 C2 C3 C4 -10.64(19)
C21 C2 C3 C4 174.21(13)
C1 C2 C3 C14 -135.72(15)
C21 C2 C3 C14 49.13(18)
C2 C3 C4 C5 8.57(19)
C14 C3 C4 C5 134.03(14)
C2 C3 C4 C13 -173.90(12)
C14 C3 C4 C13 -48.44(17)
C13 C4 C5 O1 -179.35(13)
C3 C4 C5 O1 -1.8(2)
C13 C4 C5 C6 -1.4(2)
C3 C4 C5 C6 176.10(13)
C1 O1 C5 C4 -4.4(2)
C1 O1 C5 C6 177.49(12)
C4 C5 C6 C7 -178.91(15)
O1 C5 C6 C7 -0.8(2)
C4 C5 C6 C11 -0.7(2)
O1 C5 C6 C11 177.36(12)
C5 C6 C7 C8 176.61(16)
C11 C6 C7 C8 -1.6(2)
C6 C7 C8 C9 0.4(3)
C7 C8 C9 C10 0.8(3)
C8 C9 C10 C11 -0.7(3)
C9 C10 C11 C6 -0.5(3)
C9 C10 C11 C12 -179.82(17)
C7 C6 C11 C10 1.6(2)
C5 C6 C11 C10 -176.68(14)
C7 C6 C11 C12 -179.03(14)
C5 C6 C11 C12 2.7(2)
C20 O2 C12 C13 -4.3(3)
C20 O2 C12 C11 175.28(16)
C10 C11 C12 C13 176.76(16)
C6 C11 C12 C13 -2.6(2)
C10 C11 C12 O2 -2.8(2)
C6 C11 C12 O2 177.82(14)
O2 C12 C13 C4 179.97(14)
C11 C12 C13 C4 0.4(2)
C5 C4 C13 C12 1.6(2)
C3 C4 C13 C12 -176.02(14)
C4 C3 C14 C15 106.56(16)
C2 C3 C14 C15 -130.03(15)
C4 C3 C14 C19 -72.26(18)
C2 C3 C14 C19 51.14(19)
C19 C14 C15 C16 0.4(3)
C3 C14 C15 C16 -178.43(16)
C14 C15 C16 C17 -0.4(3)
C15 C16 C17 C18 0.1(3)
C15 C16 C17 F1 -178.75(17)
C16 C17 C18 C19 0.1(3)
F1 C17 C18 C19 178.99(16)
C15 C14 C19 C18 -0.2(3)
C3 C14 C19 C18 178.68(15)
C17 C18 C19 C14 -0.1(3)
